data_4060178
_journal_name_full Organometallics
_journal_year 2005
_chemical_formula_sum 'C36 H28 Co4 Fe O12 S3'
_chemical_formula_weight 1040.33
_space_group_IT_number 14
_symmetry_cell_setting monoclinic
_symmetry_space_group_name_Hall '-P 2ybc'
_symmetry_space_group_name_H-M 'P 1 21/c 1'
_atom_sites_solution_hydrogens geom
_atom_sites_solution_primary direct
_atom_sites_solution_secondary difmap
_cell_angle_alpha 90.00
_cell_angle_beta 102.0490(10)
_cell_angle_gamma 90.00
_cell_formula_units_Z 4
_cell_length_a 8.18280(10)
_cell_length_b 34.1578(3)
_cell_length_c 14.61090(10)
_cell_measurement_temperature 180(2)
_cell_volume 3993.87(7)
_diffrn_ambient_temperature 180(2)
_diffrn_radiation_monochromator graphite
_diffrn_radiation_source 'fine-focus sealed tube'
_diffrn_radiation_type MoK\a
_diffrn_radiation_wavelength 0.71073
_diffrn_reflns_av_R_equivalents 0.0387
_diffrn_reflns_av_sigmaI/netI 0.0298
_diffrn_reflns_limit_h_max 10
_diffrn_reflns_limit_h_min -10
_diffrn_reflns_limit_k_max 44
_diffrn_reflns_limit_k_min -44
_diffrn_reflns_limit_l_max 18
_diffrn_reflns_limit_l_min -15
_diffrn_reflns_number 30802
_diffrn_reflns_theta_max 27.49
_diffrn_reflns_theta_min 1.19
_exptl_absorpt_coefficient_mu 2.198
_exptl_absorpt_correction_T_max 0.7740
_exptl_absorpt_correction_T_min 0.0.8680
_exptl_absorpt_correction_type multi-scan
_exptl_absorpt_process_details
;
multi-scan from symmetry-related measurements
 Sortav (Blessing 1995
;
_exptl_crystal_density_diffrn 1.730
_exptl_crystal_density_method 'not measured'
_exptl_crystal_F_000 2088
_exptl_crystal_size_max 0.28
_exptl_crystal_size_mid 0.23
_exptl_crystal_size_min 0.12
_refine_ls_extinction_coef ?
_refine_ls_extinction_method none
_refine_ls_goodness_of_fit_ref 1.257
_refine_ls_hydrogen_treatment mixed
_refine_ls_matrix_type full
_refine_ls_number_parameters 509
_refine_ls_number_reflns 8847
_refine_ls_number_restraints 0
_refine_ls_restrained_S_all 1.257
_refine_ls_R_factor_all 0.0452
_refine_ls_R_factor_gt 0.0297
_refine_ls_shift/su_max 0.001
_refine_ls_shift/su_mean 0.000
_refine_ls_structure_factor_coef Fsqd
_refine_ls_weighting_details 'calc w=1/[\s^2^(Fo^2^)+(0.0788P)^2^+1.1416P] where P=(Fo^2^+2Fc^2^)/3'
_refine_ls_weighting_scheme calc
_refine_ls_wR_factor_gt 0.0963
_refine_ls_wR_factor_ref 0.1330
_reflns_number_gt 7881
_reflns_number_total 8847
_reflns_threshold_expression >2sigma(I)
_cod_depositor_comments
;
The following automatic conversions were performed:
'_symmetry_cell_setting' value 'Monoclinic' changed to 'monoclinic'
according to '/home/saulius/struct/CIF-dictionaries/cif_core.dic'
dictionary named 'cif_core.dic' version 2.4.1 from 2010-06-29.

Automatic conversion script
Id: cif_fix_enum 1527 2010-12-29 10:47:43Z saulius 
;
_cod_original_sg_symbol_H-M P2(1)/c
_cod_database_code 4060178

loop_
_symmetry_equiv_pos_as_xyz
'x, y, z'
'-x, y+1/2, -z+1/2'
'-x, -y, -z'
'x, -y-1/2, z-1/2'

loop_
_atom_site_label
_atom_site_type_symbol
_atom_site_fract_x
_atom_site_fract_y
_atom_site_fract_z
_atom_site_U_iso_or_equiv
_atom_site_adp_type
_atom_site_occupancy
_atom_site_symmetry_multiplicity
_atom_site_calc_flag
_atom_site_refinement_flags
_atom_site_disorder_assembly
_atom_site_disorder_group
Fe1 Fe 0.53346(5) 0.156855(12) 0.12999(3) 0.02126(11) Uani 1 1 d . . .
Co1 Co 0.87252(4) 0.101654(12) 0.37125(3) 0.02381(11) Uani 1 1 d . . .
Co2 Co 0.67278(5) 0.114644(11) 0.47111(3) 0.02301(11) Uani 1 1 d . . .
Co3 Co 0.23115(5) 0.216124(12) -0.12881(3) 0.02288(11) Uani 1 1 d . . .
Co4 Co 0.38811(5) 0.176791(12) -0.22288(3) 0.02366(11) Uani 1 1 d . . .
S1 S 0.51637(10) 0.03797(2) 0.21027(5) 0.02788(16) Uani 1 1 d . . .
S2 S 0.23701(11) 0.03067(3) 0.02526(6) 0.03641(19) Uani 1 1 d . . .
S3 S 0.21107(9) 0.08215(2) -0.17411(6) 0.03161(17) Uani 1 1 d . . .
C8 C 0.3726(3) 0.13585(9) 0.20931(19) 0.0261(6) Uani 1 1 d . . .
H8 H 0.3182 0.1111 0.2021 0.031 Uiso 1 1 calc R . .
C4 C 0.5333(3) 0.14409(8) 0.26770(18) 0.0218(5) Uani 1 1 d . . .
C5 C 0.5676(4) 0.18473(9) 0.2564(2) 0.0290(6) Uani 1 1 d . . .
H5 H 0.6655 0.1983 0.2866 0.035 Uiso 1 1 calc R . .
C6 C 0.4299(4) 0.20133(10) 0.1925(2) 0.0343(7) Uani 1 1 d . . .
H6 H 0.4203 0.2278 0.1723 0.041 Uiso 1 1 calc R . .
C7 C 0.3093(4) 0.17140(10) 0.1640(2) 0.0311(7) Uani 1 1 d . . .
H7 H 0.2046 0.1745 0.1221 0.037 Uiso 1 1 calc R . .
C11 C 0.7613(4) 0.15666(11) 0.0928(2) 0.0352(7) Uani 1 1 d . . .
H11 H 0.8644 0.1644 0.1315 0.042 Uiso 1 1 calc R . .
C12 C 0.6479(4) 0.18171(10) 0.0318(2) 0.0294(6) Uani 1 1 d . . .
H12 H 0.6618 0.2090 0.0229 0.035 Uiso 1 1 calc R . .
C13 C 0.5091(3) 0.15815(8) -0.01355(19) 0.0234(6) Uani 1 1 d . . .
C9 C 0.5378(4) 0.11878(9) 0.02087(19) 0.0263(6) Uani 1 1 d . . .
H9 H 0.4656 0.0970 0.0033 0.032 Uiso 1 1 calc R . .
C10 C 0.6936(4) 0.11822(10) 0.0859(2) 0.0319(7) Uani 1 1 d . . .
H10 H 0.7439 0.0959 0.1190 0.038 Uiso 1 1 calc R . .
C3 C 0.6351(3) 0.11683(8) 0.33123(18) 0.0210(5) Uani 1 1 d . . .
C2 C 0.6463(3) 0.07968(8) 0.36140(18) 0.0218(5) Uani 1 1 d . . .
C103 C 0.9685(4) 0.14946(10) 0.3622(2) 0.0362(7) Uani 1 1 d . . .
O103 O 1.0234(4) 0.17921(9) 0.3547(2) 0.0641(9) Uani 1 1 d . . .
O102 O 1.0976(4) 0.06301(12) 0.5281(2) 0.0720(10) Uani 1 1 d . . .
C102 C 1.0121(4) 0.07763(11) 0.4672(3) 0.0400(8) Uani 1 1 d . . .
C101 C 0.9433(4) 0.07610(12) 0.2803(2) 0.0397(8) Uani 1 1 d . . .
O101 O 0.9979(3) 0.05910(11) 0.2266(2) 0.0674(10) Uani 1 1 d . . .
C203 C 0.4609(4) 0.12504(10) 0.4785(2) 0.0348(7) Uani 1 1 d . . .
O203 O 0.3275(3) 0.13165(9) 0.4820(2) 0.0583(8) Uani 1 1 d . . .
O202 O 0.8131(4) 0.19123(9) 0.5406(2) 0.0588(8) Uani 1 1 d . . .
C202 C 0.7609(4) 0.16193(10) 0.5147(2) 0.0350(7) Uani 1 1 d . . .
C201 C 0.7318(4) 0.07946(10) 0.5663(2) 0.0314(7) Uani 1 1 d . . .
O201 O 0.7660(4) 0.05649(8) 0.62317(17) 0.0463(6) Uani 1 1 d . . .
C1 C 0.5621(4) 0.04025(8) 0.34002(19) 0.0245(6) Uani 1 1 d . . .
C22 C 0.3994(4) 0.04002(10) 0.3756(2) 0.0356(7) Uani 1 1 d . . .
H22C H 0.4248 0.0412 0.4441 0.053 Uiso 1 1 calc R . .
H22B H 0.3374 0.0159 0.3551 0.053 Uiso 1 1 calc R . .
H22A H 0.3316 0.0627 0.3504 0.053 Uiso 1 1 calc R . .
C21 C 0.6750(5) 0.00659(10) 0.3821(3) 0.0401(8) Uani 1 1 d . . .
H21C H 0.6999 0.0088 0.4505 0.060 Uiso 1 1 calc R . .
H21B H 0.7794 0.0077 0.3593 0.060 Uiso 1 1 calc R . .
H21A H 0.6184 -0.0183 0.3636 0.060 Uiso 1 1 calc R . .
C20 C 0.3956(5) -0.00702(10) 0.1854(2) 0.0407(8) Uani 1 1 d . . .
H20B H 0.4644 -0.0296 0.2133 0.049 Uiso 1 1 calc R . .
H20A H 0.2961 -0.0057 0.2139 0.049 Uiso 1 1 calc R . .
C19 C 0.3412(4) -0.01274(10) 0.0804(2) 0.0357(7) Uani 1 1 d . . .
H19B H 0.2643 -0.0354 0.0676 0.043 Uiso 1 1 calc R . .
H19A H 0.4401 -0.0185 0.0536 0.043 Uiso 1 1 calc R . .
C18 C 0.1605(4) 0.01084(10) -0.0913(2) 0.0332(7) Uani 1 1 d . . .
H18B H 0.2555 0.0001 -0.1156 0.040 Uiso 1 1 calc R . .
H18A H 0.0817 -0.0108 -0.0879 0.040 Uiso 1 1 calc R . .
C17 C 0.0727(4) 0.04213(10) -0.1583(2) 0.0349(7) Uani 1 1 d . . .
H17B H -0.0223 0.0528 -0.1338 0.042 Uiso 1 1 calc R . .
H17A H 0.0271 0.0300 -0.2198 0.042 Uiso 1 1 calc R . .
C16 C 0.0991(4) 0.12753(9) -0.1533(2) 0.0290(6) Uani 1 1 d . . .
C24 C 0.0392(5) 0.12489(11) -0.0609(3) 0.0472(10) Uani 1 1 d . . .
H24C H -0.0183 0.1492 -0.0509 0.071 Uiso 1 1 calc R . .
H24B H 0.1355 0.1210 -0.0092 0.071 Uiso 1 1 calc R . .
H24A H -0.0380 0.1028 -0.0634 0.071 Uiso 1 1 calc R . .
C23 C -0.0452(4) 0.13495(12) -0.2363(3) 0.0512(10) Uani 1 1 d . . .
H23C H -0.0971 0.1602 -0.2283 0.077 Uiso 1 1 calc R . .
H23B H -0.1285 0.1141 -0.2397 0.077 Uiso 1 1 calc R . .
H23A H -0.0028 0.1353 -0.2943 0.077 Uiso 1 1 calc R . .
C15 C 0.2310(3) 0.15879(8) -0.14563(19) 0.0232(5) Uani 1 1 d . . .
C14 C 0.3733(3) 0.17033(8) -0.08855(19) 0.0223(5) Uani 1 1 d . . .
C303 C 0.1000(4) 0.22184(9) -0.0449(2) 0.0287(6) Uani 1 1 d . . .
O303 O 0.0150(3) 0.22668(8) 0.00633(18) 0.0434(6) Uani 1 1 d . . .
O302 O 0.4640(4) 0.28010(9) -0.0557(2) 0.0564(7) Uani 1 1 d . . .
C302 C 0.3749(4) 0.25606(10) -0.0863(2) 0.0341(7) Uani 1 1 d . . .
C301 C 0.0834(4) 0.23722(10) -0.2281(2) 0.0323(7) Uani 1 1 d . . .
O301 O -0.0069(3) 0.25046(9) -0.28935(17) 0.0496(7) Uani 1 1 d . . .
O403 O 0.6960(3) 0.22417(8) -0.1877(2) 0.0510(7) Uani 1 1 d . . .
C403 C 0.5763(4) 0.20663(10) -0.2047(2) 0.0331(7) Uani 1 1 d . . .
C402 C 0.2663(4) 0.18783(12) -0.3399(2) 0.0386(8) Uani 1 1 d . . .
O402 O 0.1944(4) 0.19521(11) -0.41257(18) 0.0665(10) Uani 1 1 d . . .
C401 C 0.4793(4) 0.13140(10) -0.2492(2) 0.0360(7) Uani 1 1 d . . .
O401 O 0.5424(4) 0.10409(8) -0.2684(3) 0.0632(9) Uani 1 1 d . . .

loop_
_atom_site_aniso_label
_atom_site_aniso_U_11
_atom_site_aniso_U_22
_atom_site_aniso_U_33
_atom_site_aniso_U_23
_atom_site_aniso_U_13
_atom_site_aniso_U_12
Fe1 0.0239(2) 0.0197(2) 0.0193(2) 0.00171(14) 0.00248(15) 0.00031(14)
Co1 0.02000(19) 0.0236(2) 0.0268(2) 0.00316(15) 0.00250(15) 0.00089(14)
Co2 0.0252(2) 0.0225(2) 0.01999(19) 0.00059(14) 0.00154(14) 0.00087(14)
Co3 0.0254(2) 0.0221(2) 0.02115(19) -0.00150(14) 0.00485(15) 0.00121(14)
Co4 0.0256(2) 0.0257(2) 0.0206(2) 0.00068(14) 0.00691(15) 0.00243(15)
S1 0.0367(4) 0.0223(4) 0.0258(3) -0.0018(3) 0.0091(3) -0.0083(3)
S2 0.0459(5) 0.0306(4) 0.0327(4) -0.0090(3) 0.0081(3) -0.0069(3)
S3 0.0311(4) 0.0261(4) 0.0398(4) -0.0058(3) 0.0125(3) -0.0039(3)
C8 0.0226(13) 0.0334(17) 0.0219(13) 0.0018(11) 0.0038(10) 0.0036(11)
C4 0.0259(13) 0.0209(14) 0.0187(12) 0.0002(10) 0.0052(10) 0.0034(10)
C5 0.0417(16) 0.0184(14) 0.0236(14) -0.0007(11) -0.0007(12) 0.0037(12)
C6 0.0496(19) 0.0227(16) 0.0283(15) 0.0006(12) 0.0024(13) 0.0140(13)
C7 0.0300(15) 0.0387(18) 0.0233(14) 0.0040(12) 0.0029(11) 0.0133(13)
C11 0.0232(14) 0.054(2) 0.0283(15) 0.0060(14) 0.0043(11) -0.0011(13)
C12 0.0273(14) 0.0350(17) 0.0246(14) 0.0066(12) 0.0024(11) -0.0071(12)
C13 0.0239(13) 0.0246(15) 0.0223(13) 0.0008(10) 0.0065(10) -0.0022(10)
C9 0.0319(15) 0.0260(15) 0.0225(13) -0.0012(11) 0.0089(11) 0.0033(11)
C10 0.0326(15) 0.0371(18) 0.0264(14) 0.0049(12) 0.0075(12) 0.0125(13)
C3 0.0219(12) 0.0216(14) 0.0193(12) -0.0014(10) 0.0035(10) -0.0011(10)
C2 0.0210(12) 0.0231(14) 0.0208(12) 0.0002(10) 0.0033(10) 0.0002(10)
C103 0.0289(15) 0.0352(19) 0.0416(18) 0.0069(14) 0.0006(13) -0.0040(13)
O103 0.0593(18) 0.0425(18) 0.086(2) 0.0193(15) 0.0034(16) -0.0219(14)
O102 0.0506(17) 0.094(3) 0.068(2) 0.0434(19) 0.0033(15) 0.0283(17)
C102 0.0262(15) 0.048(2) 0.0453(19) 0.0117(16) 0.0055(14) 0.0055(14)
C101 0.0236(15) 0.052(2) 0.0409(18) -0.0066(16) 0.0009(13) 0.0041(14)
O101 0.0379(14) 0.103(3) 0.0589(18) -0.0379(18) 0.0037(13) 0.0155(15)
C203 0.0364(17) 0.0336(18) 0.0334(16) -0.0070(13) 0.0047(13) -0.0006(13)
O203 0.0319(13) 0.063(2) 0.083(2) -0.0220(17) 0.0181(13) 0.0025(12)
O202 0.0538(16) 0.0377(16) 0.077(2) -0.0187(14) -0.0056(14) -0.0100(12)
C202 0.0327(16) 0.0351(19) 0.0344(16) -0.0018(13) 0.0005(13) 0.0031(13)
C201 0.0385(17) 0.0313(17) 0.0231(14) -0.0020(12) 0.0033(12) -0.0011(13)
O201 0.0690(17) 0.0356(14) 0.0313(12) 0.0099(10) 0.0033(11) 0.0022(12)
C1 0.0304(14) 0.0187(14) 0.0242(13) 0.0024(10) 0.0053(11) -0.0018(11)
C22 0.0409(17) 0.0363(19) 0.0331(16) -0.0051(13) 0.0160(13) -0.0152(14)
C21 0.053(2) 0.0200(16) 0.0423(18) 0.0054(13) -0.0002(15) 0.0029(14)
C20 0.061(2) 0.0263(17) 0.0340(17) -0.0025(13) 0.0093(15) -0.0199(15)
C19 0.0495(19) 0.0255(17) 0.0330(16) -0.0046(12) 0.0111(14) -0.0130(14)
C18 0.0384(16) 0.0301(17) 0.0320(15) -0.0098(13) 0.0094(13) -0.0110(13)
C17 0.0320(16) 0.0303(17) 0.0418(18) -0.0091(14) 0.0060(13) -0.0097(13)
C16 0.0261(14) 0.0274(16) 0.0344(16) -0.0086(12) 0.0084(12) -0.0018(11)
C24 0.056(2) 0.038(2) 0.060(2) -0.0222(18) 0.0400(19) -0.0225(17)
C23 0.0285(17) 0.044(2) 0.072(3) -0.0108(19) -0.0124(16) -0.0013(15)
C15 0.0247(13) 0.0221(14) 0.0227(13) -0.0028(10) 0.0051(10) 0.0005(10)
C14 0.0263(13) 0.0203(13) 0.0212(12) 0.0001(10) 0.0071(10) -0.0008(10)
C303 0.0305(15) 0.0272(16) 0.0265(14) -0.0008(11) 0.0018(12) 0.0023(12)
O303 0.0504(14) 0.0420(15) 0.0445(14) -0.0044(11) 0.0250(12) 0.0059(11)
O302 0.0583(17) 0.0436(17) 0.0680(19) -0.0177(14) 0.0147(14) -0.0237(14)
C302 0.0398(17) 0.0296(17) 0.0361(16) -0.0011(13) 0.0150(14) -0.0002(13)
C301 0.0402(17) 0.0306(17) 0.0274(15) -0.0007(12) 0.0099(13) 0.0061(13)
O301 0.0580(16) 0.0556(18) 0.0318(12) 0.0057(12) 0.0014(11) 0.0194(13)
O403 0.0372(14) 0.0370(15) 0.082(2) 0.0039(13) 0.0190(13) -0.0057(11)
C403 0.0354(16) 0.0284(17) 0.0385(17) 0.0059(13) 0.0147(13) 0.0052(13)
C402 0.0394(17) 0.050(2) 0.0280(16) -0.0020(14) 0.0111(13) 0.0104(15)
O402 0.0674(18) 0.102(3) 0.0268(13) 0.0013(14) 0.0022(12) 0.0361(18)
C401 0.0390(17) 0.0310(18) 0.0435(18) 0.0004(14) 0.0215(14) -0.0031(13)
O401 0.0660(19) 0.0314(15) 0.110(3) -0.0063(15) 0.0596(19) 0.0028(13)
